data_2105927
loop_
_publ_author_name
'Allan, David R.'
'Bailey, Daniel'
'Bird, Nigel'
'Blake, Alexander J.'
'Champness, Neil R.'
'Huang, Deguang'
'Keane, Conal P.'
'McMaster, Jonathan'
'Prior, Timothy J.'
'Tidey, Jeremiah P.'
'Schr\"oder, Martin'

_publ_section_title
;
 High-pressure studies of palladium and platinum thioether macrocyclic
 dihalide complexes
;
_journal_coeditor_code XK5015
_journal_issue 3
_journal_name_full 'Acta Crystallographica Section B'
_journal_page_first 469
_journal_page_last 486
_journal_paper_doi 10.1107/S2052520614008786
_journal_volume 70
_journal_year 2014
_chemical_formula_moiety 'C6 H12 S3 Pd I2'
_chemical_formula_sum 'C6 H12 I2 Pd S3'
_chemical_formula_weight 540.54
_chemical_name_systematic
;
 ?
;
_space_group_IT_number 19
_symmetry_cell_setting orthorhombic
_symmetry_space_group_name_Hall 'P 2ac 2ab'
_symmetry_space_group_name_H-M 'P 21 21 21'
_atom_sites_solution_hydrogens geom
_atom_sites_solution_primary isomor
_audit_creation_method SHELXL97
_cell_angle_alpha 90.00
_cell_angle_beta 90.00
_cell_angle_gamma 90.00
_cell_formula_units_Z 4
_cell_length_a 6.962(3)
_cell_length_b 11.299(8)
_cell_length_c 12.160(11)
_cell_measurement_pressure 9400000
_cell_measurement_reflns_used 1049
_cell_measurement_temperature 296(2)
_cell_measurement_theta_max 29.07
_cell_measurement_theta_min 2.39
_cell_volume 956.5(12)
_computing_cell_refinement
;
CrysAlisPro, Oxford Diffraction Ltd.,
Version 1.171.34.40 (release 27-08-2010 CrysAlis171 .NET)
(compiled Aug 27 2010,11:50:40)
;
_computing_data_collection
;
CrysAlisPro, Oxford Diffraction Ltd.,
Version 1.171.34.40 (release 27-08-2010 CrysAlis171 .NET)
(compiled Aug 27 2010,11:50:40)
;
_computing_data_reduction
;
CrysAlisPro, Oxford Diffraction Ltd.,
Version 1.171.34.40 (release 27-08-2010 CrysAlis171 .NET)
(compiled Aug 27 2010,11:50:40)
;
_computing_molecular_graphics 'Bruker SHELXTL (Sheldrick, 2008)'
_computing_publication_material 'enCIFer (Allen et al., 2004);PLATON (Spek, 2003);SHELXTL (Sheldrick, 2008)'
_computing_structure_refinement 'SHELXL97 (Sheldrick, 2008)'
_diffrn_ambient_temperature 296(2)
_diffrn_detector_area_resol_mean 28.57
_diffrn_measured_fraction_theta_full 0.476
_diffrn_measured_fraction_theta_max 0.420
_diffrn_measurement_device_type 'Rigaku 724 CCD area detector on Crystal Logic 4-circle kappa goniometer'
_diffrn_measurement_method \w
_diffrn_radiation_monochromator 'silicon double crystal'
_diffrn_radiation_source 'Diamond Light Source Beamline I19'
_diffrn_radiation_type synchrotron
_diffrn_radiation_wavelength 0.6889
_diffrn_reflns_av_R_equivalents 0.083
_diffrn_reflns_av_sigmaI/netI 0.163
_diffrn_reflns_limit_h_max 8
_diffrn_reflns_limit_h_min -9
_diffrn_reflns_limit_k_max 10
_diffrn_reflns_limit_k_min -12
_diffrn_reflns_limit_l_max 11
_diffrn_reflns_limit_l_min -12
_diffrn_reflns_number 2043
_diffrn_reflns_theta_full 27.50
_diffrn_reflns_theta_max 29.07
_diffrn_reflns_theta_min 2.39
_exptl_absorpt_coefficient_mu 8.988
_exptl_absorpt_correction_T_max 1.000
_exptl_absorpt_correction_T_min 0.504
_exptl_absorpt_correction_type multi-scan
_exptl_absorpt_process_details
;
CrysAlisPro, Oxford Diffraction Ltd.,
Version 1.171.34.40 (release 27-08-2010 CrysAlis171 .NET)
(compiled Aug 27 2010,11:50:40)
Empirical absorption correction using spherical harmonics,
 implemented in SCALE3 ABSPACK scaling algorithm.
;
_exptl_crystal_colour red
_exptl_crystal_density_diffrn 3.753
_exptl_crystal_description needle
_exptl_crystal_F_000 992
_exptl_crystal_size_max 0.17
_exptl_crystal_size_mid 0.04
_exptl_crystal_size_min 0.02
_refine_diff_density_max 1.99
_refine_diff_density_min -1.59
_refine_ls_abs_structure_details 'Flack H D (1983), Acta Cryst. A39, 876-881'
_refine_ls_abs_structure_Flack 0.00(16)
_refine_ls_extinction_method none
_refine_ls_goodness_of_fit_ref 1.04
_refine_ls_hydrogen_treatment constr
_refine_ls_matrix_type full
_refine_ls_number_parameters 109
_refine_ls_number_reflns 1062
_refine_ls_number_restraints 102
_refine_ls_restrained_S_all 1.00
_refine_ls_R_factor_all 0.117
_refine_ls_R_factor_gt 0.0752
_refine_ls_shift/su_max 0.001
_refine_ls_shift/su_mean 0.000
_refine_ls_structure_factor_coef Fsqd
_refine_ls_weighting_details 'calc w=1/[\s^2^(Fo^2^)+(0.053P)^2^] where P=(Fo^2^+2Fc^2^)/3'
_refine_ls_weighting_scheme calc
_refine_ls_wR_factor_gt 0.136
_refine_ls_wR_factor_ref 0.174
_reflns_number_gt 660
_reflns_number_total 1062
_reflns_threshold_expression >2sigma(I)
_cod_data_source_file xk5015sup1.cif
_cod_data_source_block cmpd_5_94.0_kbar
_cod_database_code 2105927
_cod_database_fobs_code 2105927

loop_
_symmetry_equiv_pos_as_xyz
'x, y, z'
'-x+1/2, -y, z+1/2'
'-x, y+1/2, -z+1/2'
'x+1/2, -y+1/2, -z'

loop_
_atom_site_type_symbol
_atom_site_label
_atom_site_fract_x
_atom_site_fract_y
_atom_site_fract_z
_atom_site_U_iso_or_equiv
_atom_site_adp_type
_atom_site_calc_flag
_atom_site_refinement_flags
_atom_site_occupancy
_atom_site_symmetry_multiplicity
Pd Pd1 0.9042(3) 0.1267(3) 0.6045(3) 0.0321(8) Uani d U 1 1
I I1 0.7268(3) 0.2560(2) 0.7449(3) 0.0393(7) Uani d U 1 1
I I2 1.1682(3) 0.0707(2) 0.7461(3) 0.0325(7) Uani d U 1 1
S S1 0.6918(11) -0.0932(9) 0.6103(10) 0.036(2) Uani d DU 1 1
S S4 0.6782(11) 0.1875(8) 0.4839(9) 0.0300(16) Uani d DU 1 1
S S7 1.0470(11) 0.0286(9) 0.4641(9) 0.0332(17) Uani d DU 1 1
C C2 0.527(3) -0.047(2) 0.503(2) 0.034(3) Uani d DU 1 1
H H2A 0.5826 -0.0670 0.4318 0.041 Uiso calc R 1 1
H H2B 0.4084 -0.0918 0.5101 0.041 Uiso calc R 1 1
C C3 0.482(3) 0.083(2) 0.505(3) 0.032(3) Uani d DU 1 1
H H3A 0.4243 0.1009 0.5763 0.038 Uiso calc R 1 1
H H3B 0.3849 0.0989 0.4499 0.038 Uiso calc R 1 1
C C5 0.758(4) 0.139(3) 0.3492(15) 0.030(3) Uani d DU 1 1
H H5A 0.6457 0.1242 0.3042 0.036 Uiso calc R 1 1
H H5B 0.8293 0.2030 0.3153 0.036 Uiso calc R 1 1
C C6 0.882(4) 0.030(3) 0.347(2) 0.032(3) Uani d DU 1 1
H H6A 0.9549 0.0277 0.2790 0.039 Uiso calc R 1 1
H H6B 0.8012 -0.0402 0.3494 0.039 Uiso calc R 1 1
C C8 1.041(3) -0.1256(16) 0.504(3) 0.033(3) Uani d DU 1 1
H H8A 1.0987 -0.1702 0.4442 0.040 Uiso calc R 1 1
H H8C 1.1265 -0.1339 0.5666 0.040 Uiso calc R 1 1
C C9 0.857(3) -0.187(2) 0.533(3) 0.035(3) Uani d DU 1 1
H H9C 0.8858 -0.2568 0.5770 0.043 Uiso calc R 1 1
H H9A 0.7939 -0.2134 0.4665 0.043 Uiso calc R 1 1

loop_
_atom_site_aniso_label
_atom_site_aniso_U_11
_atom_site_aniso_U_22
_atom_site_aniso_U_33
_atom_site_aniso_U_12
_atom_site_aniso_U_13
_atom_site_aniso_U_23
Pd1 0.0305(12) 0.029(2) 0.037(3) 0.0039(14) -0.0061(13) 0.0034(12)
I1 0.0503(13) 0.035(2) 0.033(2) 0.0003(11) -0.0039(15) -0.0019(12)
I2 0.0302(10) 0.036(2) 0.031(2) -0.0007(10) -0.0027(15) 0.0075(12)
S1 0.030(3) 0.035(3) 0.042(7) 0.000(3) 0.000(3) -0.005(3)
S4 0.021(3) 0.034(5) 0.036(4) -0.001(3) -0.006(3) -0.005(3)
S7 0.023(3) 0.039(5) 0.037(3) 0.002(3) -0.008(3) 0.000(3)
C2 0.030(6) 0.031(6) 0.041(9) 0.000(4) 0.002(5) 0.000(6)
C3 0.030(5) 0.029(7) 0.036(8) -0.003(4) -0.001(5) -0.009(6)
C5 0.021(6) 0.032(8) 0.036(4) 0.004(6) -0.005(4) -0.003(6)
C6 0.026(6) 0.035(8) 0.036(5) 0.008(6) -0.006(5) 0.001(5)
C8 0.028(6) 0.038(4) 0.034(8) 0.011(5) -0.008(6) -0.001(5)
C9 0.037(6) 0.032(4) 0.038(9) 0.005(4) -0.004(6) -0.003(5)

loop_
_atom_type_symbol
_atom_type_description
_atom_type_scat_dispersion_real
_atom_type_scat_dispersion_imag
_atom_type_scat_source
C C 0.0033 0.0016 'International Tables Vol C Tables 4.2.6.8 and 6.1.1.4'
H H 0.0000 0.0000 'International Tables Vol C Tables 4.2.6.8 and 6.1.1.4'
S S 0.1246 0.1234 'International Tables Vol C Tables 4.2.6.8 and 6.1.1.4'
Pd Pd -0.9988 1.0072 'International Tables Vol C Tables 4.2.6.8 and 6.1.1.4'
I I -0.4742 1.8119 'International Tables Vol C Tables 4.2.6.8 and 6.1.1.4'

loop_
_geom_angle_atom_site_label_1
_geom_angle_atom_site_label_2
_geom_angle_atom_site_label_3
_geom_angle_site_symmetry_3
_geom_angle
S4 Pd1 S7 . 88.0(4)
S4 Pd1 I1 . 85.6(3)
S7 Pd1 I1 . 172.7(3)
S4 Pd1 I2 . 176.4(3)
S7 Pd1 I2 . 94.0(3)
I1 Pd1 I2 . 92.22(15)
S4 Pd1 S1 . 85.5(3)
S7 Pd1 S1 . 79.8(3)
I1 Pd1 S1 . 103.1(2)
I2 Pd1 S1 . 97.9(2)
S4 Pd1 S4 4_556 89.84(16)
S7 Pd1 S4 4_556 78.2(3)
I1 Pd1 S4 4_556 98.3(2)
I2 Pd1 S4 4_556 87.6(2)
S1 Pd1 S4 4_556 157.6(3)
Pd1 I1 I2 3_756 118.77(12)
C2 S1 C9 . 101.2(16)
C2 S1 Pd1 . 93.5(10)
C9 S1 Pd1 . 99.6(8)
C5 S4 C3 . 99.5(17)
C5 S4 Pd1 . 106.3(9)
C3 S4 Pd1 . 103.5(12)
C8 S7 C6 . 101.6(15)
C8 S7 Pd1 . 105.1(13)
C6 S7 Pd1 . 107.9(10)
C3 C2 S1 . 113(2)
C3 C2 H2A . 108.9
S1 C2 H2A . 108.9
C3 C2 H2B . 108.9
S1 C2 H2B . 108.9
H2A C2 H2B . 107.8
C2 C3 S4 . 118(2)
C2 C3 H3A . 107.8
S4 C3 H3A . 107.8
C2 C3 H3B . 107.8
S4 C3 H3B . 107.8
H3A C3 H3B . 107.1
C6 C5 S4 . 116.2(19)
C6 C5 H5A . 108.2
S4 C5 H5A . 108.2
C6 C5 H5B . 108.2
S4 C5 H5B . 108.2
H5A C5 H5B . 107.4
C5 C6 S7 . 110.5(18)
C5 C6 H6A . 109.5
S7 C6 H6A . 109.5
C5 C6 H6B . 109.5
S7 C6 H6B . 109.5
H6A C6 H6B . 108.1
C9 C8 S7 . 121.8(18)
C9 C8 H8A . 106.9
S7 C8 H8A . 106.9
C9 C8 H8C . 106.9
S7 C8 H8C . 106.9
H8A C8 H8C . 106.7
C8 C9 S1 . 113.0(19)
C8 C9 H9C . 109.0
S1 C9 H9C . 109.0
C8 C9 H9A . 109.0
S1 C9 H9A . 109.0
H9C C9 H9A . 107.8

loop_
_geom_bond_atom_site_label_1
_geom_bond_atom_site_label_2
_geom_bond_site_symmetry_2
_geom_bond_distance
Pd1 S4 . 2.258(9)
Pd1 S7 . 2.266(11)
Pd1 I1 . 2.564(4)
Pd1 I2 . 2.596(4)
Pd1 S1 . 2.892(11)
Pd1 S4 4_556 3.034(10)
I1 I2 3_756 3.632(4)
S1 C2 . 1.815(10)
S1 C9 . 1.822(10)
S4 C5 . 1.815(10)
S4 C3 . 1.823(10)
S7 C8 . 1.809(10)
S7 C6 . 1.831(10)
C2 C3 . 1.513(10)
C2 H2A . 0.9700
C2 H2B . 0.9700
C3 H3A . 0.9700
C3 H3B . 0.9700
C5 C6 . 1.504(10)
C5 H5A . 0.9700
C5 H5B . 0.9700
C6 H6A . 0.9700
C6 H6B . 0.9700
C8 C9 . 1.506(10)
C8 H8A . 0.9700
C8 H8C . 0.9700
C9 H9C . 0.9700
C9 H9A . 0.9700
